data_2105819
loop_
_publ_author_name
'Rodr\'iguez-Velamaz\'an, Jos\'e Alberto'
'Ca\~nadillas-Delgado, Laura'
'Castro, Miguel'
'McIntyre, Garry J.'
'Real, Jos\'e Antonio'

_publ_section_title
;
 Temperature- and pressure-dependent structural study of
 {Fe(pmd)~2~[Ag(CN)~2~]~2~}~<i>n~</i> spin-crossover compound by neutron
 Laue diffraction
;
_journal_coeditor_code XK5013
_journal_issue 3
_journal_name_full 'Acta Crystallographica Section B'
_journal_page_first 436
_journal_page_last 443
_journal_paper_doi 10.1107/S2052520614003023
_journal_volume 70
_journal_year 2014
_chemical_formula_moiety 'C12 H8 Ag2 Fe N8'
_chemical_formula_sum 'C12 H8 Ag2 Fe N8'
_chemical_formula_weight 535.83
_space_group_IT_number 56
_symmetry_cell_setting orthorhombic
_symmetry_space_group_name_Hall '-P 2ab 2ac'
_symmetry_space_group_name_H-M 'P c c n'
_atom_sites_solution_hydrogens difmap
_atom_sites_solution_primary direct
_atom_sites_solution_secondary difmap
_audit_creation_method SHELXL-97
_cell_angle_alpha 90.00
_cell_angle_beta 90.00
_cell_angle_gamma 90.00
_cell_formula_units_Z 4
_cell_length_a 14.895(3)
_cell_length_b 8.106(3)
_cell_length_c 13.285(3)
_cell_measurement_temperature 150(2)
_cell_volume 1604.0(8)
_computing_cell_refinement 'NEWLAUEGEN (J. Campbell et al, 1998)'
_computing_data_reduction 'ARGONNE-BOXES(C. Wilkinson et al,1988)& LAUENORM (J. W. Campbell et al,1986'
_computing_structure_refinement 'SHELXL-97 (Sheldrick, 1997)'
_diffrn_ambient_temperature 150(2)
_diffrn_measured_fraction_theta_full 0.743
_diffrn_measured_fraction_theta_max 0.743
_diffrn_measurement_device_type 'ILL-VIVALDI Laue single xtal diffractometer'
_diffrn_radiation_source 'ILL neutron source'
_diffrn_radiation_type neutron
_diffrn_radiation_wavelength 0.90-3.00
_diffrn_reflns_av_R_equivalents 0.1967
_diffrn_reflns_av_sigmaI/netI 0.1385
_diffrn_reflns_limit_h_max 20
_diffrn_reflns_limit_h_min -12
_diffrn_reflns_limit_k_max 10
_diffrn_reflns_limit_k_min -10
_diffrn_reflns_limit_l_max 15
_diffrn_reflns_limit_l_min -17
_diffrn_reflns_number 7581
_diffrn_reflns_theta_full 36.53
_diffrn_reflns_theta_max 36.53
_diffrn_reflns_theta_min 4.02
_exptl_absorpt_coefficient_mu 0.084
_exptl_absorpt_correction_type none
_exptl_crystal_colour orange-yellow
_exptl_crystal_density_diffrn 2.219
_exptl_crystal_density_method 'not measured'
_exptl_crystal_description prism
_exptl_crystal_F_000 584
_exptl_crystal_size_max 1.0
_exptl_crystal_size_mid 0.6
_exptl_crystal_size_min 0.5
_refine_diff_density_max 0.857
_refine_diff_density_min -0.876
_refine_ls_extinction_method none
_refine_ls_goodness_of_fit_ref 1.242
_refine_ls_hydrogen_treatment refall
_refine_ls_matrix_type full
_refine_ls_number_parameters 142
_refine_ls_number_reflns 1543
_refine_ls_number_restraints 0
_refine_ls_restrained_S_all 1.242
_refine_ls_R_factor_all 0.1340
_refine_ls_R_factor_gt 0.0831
_refine_ls_shift/su_max 0.000
_refine_ls_shift/su_mean 0.000
_refine_ls_structure_factor_coef Fsqd
_refine_ls_weighting_details 'calc w=1/[\s^2^(Fo^2^)+(0.0554P)^2^+0.0000P] where P=(Fo^2^+2Fc^2^)/3'
_refine_ls_weighting_scheme calc
_refine_ls_wR_factor_gt 0.1377
_refine_ls_wR_factor_ref 0.1487
_reflns_number_gt 1236
_reflns_number_total 1543
_reflns_threshold_expression >2sigma(I)
_cod_data_source_file xk5013sup1.cif
_cod_data_source_block fepmd1
_cod_depositor_comments 'Adding full bibliography for 2105819--2105831.cif.'
_cod_database_code 2105819

loop_
_symmetry_equiv_pos_as_xyz
'x, y, z'
'-x+1/2, -y+1/2, z'
'x+1/2, -y, -z+1/2'
'-x, y+1/2, -z+1/2'
'-x, -y, -z'
'x-1/2, y-1/2, -z'
'-x-1/2, y, z-1/2'
'x, -y-1/2, z-1/2'

loop_
_atom_site_type_symbol
_atom_site_label
_atom_site_fract_x
_atom_site_fract_y
_atom_site_fract_z
_atom_site_U_iso_or_equiv
_atom_site_adp_type
_atom_site_calc_flag
_atom_site_refinement_flags
_atom_site_occupancy
_atom_site_symmetry_multiplicity
C C1 0.6287(2) 0.5259(4) 0.9526(2) 0.0236(7) Uani d . 1 1
C C2 0.58924(18) 0.4495(4) 0.87013(19) 0.0211(6) Uani d . 1 1
C C3 0.58671(16) 0.3118(4) 1.05253(18) 0.0167(6) Uani d . 1 1
C C4 0.54938(17) 0.2976(4) 0.88628(18) 0.0173(6) Uani d . 1 1
C C5 0.32911(16) 0.0733(4) 0.87685(18) 0.0170(6) Uani d . 1 1
C C6 0.38886(16) 0.0845(3) 1.18864(18) 0.0170(6) Uani d . 1 1
Ag Ag1 0.29509(17) 0.0881(4) 1.3042(2) 0.0169(7) Uani d . 1 1
Fe Fe1 0.5000 0.0000 1.0000 0.0093(6) Uani d S 1 2
N N1 0.54892(13) 0.2265(2) 0.97754(14) 0.0140(4) Uani d . 1 1
N N2 0.62570(14) 0.4583(3) 1.04394(15) 0.0213(5) Uani d . 1 1
N N3 0.43592(11) 0.0670(3) 1.11982(12) 0.0153(4) Uani d . 1 1
N N4 0.39526(10) 0.0526(3) 0.92123(13) 0.0147(4) Uani d . 1 1
H H1 0.6612(5) 0.6447(11) 0.9459(5) 0.0508(19) Uani d . 1 1
H H2 0.5904(5) 0.5047(9) 0.7960(5) 0.0442(18) Uani d . 1 1
H H3 0.5857(5) 0.2556(8) 1.1264(4) 0.0356(16) Uani d . 1 1
H H4 0.5169(5) 0.2308(8) 0.8255(4) 0.0350(15) Uani d . 1 1

loop_
_atom_site_aniso_label
_atom_site_aniso_U_11
_atom_site_aniso_U_22
_atom_site_aniso_U_33
_atom_site_aniso_U_12
_atom_site_aniso_U_13
_atom_site_aniso_U_23
C1 0.0283(14) 0.0241(19) 0.0182(14) -0.0075(13) -0.0007(11) 0.0009(12)
C2 0.0294(13) 0.0198(17) 0.0141(13) -0.0049(12) 0.0009(9) 0.0051(12)
C3 0.0182(11) 0.0202(17) 0.0117(11) -0.0050(11) 0.0001(8) -0.0009(10)
C4 0.0199(11) 0.0205(16) 0.0115(11) -0.0017(11) -0.0002(9) 0.0020(10)
C5 0.0139(11) 0.0239(17) 0.0133(11) -0.0002(11) -0.0042(8) 0.0000(10)
C6 0.0156(11) 0.0245(17) 0.0109(11) -0.0004(11) 0.0061(8) 0.0000(10)
Ag1 0.0143(12) 0.0216(19) 0.0150(12) 0.0040(11) 0.0082(9) 0.0018(11)
Fe1 0.0074(12) 0.0144(18) 0.0060(13) 0.0007(8) 0.0009(7) -0.0008(8)
N1 0.0135(8) 0.0176(11) 0.0109(7) -0.0004(7) 0.0002(7) -0.0003(7)
N2 0.0253(9) 0.0217(12) 0.0170(10) -0.0080(9) -0.0010(7) -0.0020(8)
N3 0.0135(8) 0.0216(12) 0.0108(8) 0.0018(8) 0.0040(6) -0.0008(7)
N4 0.0114(7) 0.0201(11) 0.0126(8) 0.0003(8) -0.0026(6) 0.0013(8)
H1 0.064(4) 0.049(5) 0.039(4) -0.024(4) -0.002(3) 0.006(3)
H2 0.065(4) 0.047(5) 0.021(3) -0.008(3) -0.001(3) 0.012(3)
H3 0.054(4) 0.037(4) 0.016(3) -0.015(3) -0.002(2) 0.003(2)
H4 0.045(3) 0.040(4) 0.020(3) -0.013(3) -0.010(2) 0.002(2)

loop_
_atom_type_symbol
_atom_type_description
_atom_type_scat_dispersion_real
_atom_type_scat_dispersion_imag
_atom_type_scat_source
C C 0.0000 0.0000 'International Tables Vol C Tables 4.2.6.8 and 6.1.1.4'
H H 0.0000 0.0000 'International Tables Vol C Tables 4.2.6.8 and 6.1.1.4'
Ag Ag 0.0000 0.0000 'International Tables Vol C Tables 4.2.6.8 and 6.1.1.4'
Fe Fe 0.0000 0.0000 'International Tables Vol C Tables 4.2.6.8 and 6.1.1.4'
N N 0.0000 0.0000 'International Tables Vol C Tables 4.2.6.8 and 6.1.1.4'

loop_
_geom_angle_atom_site_label_1
_geom_angle_atom_site_label_2
_geom_angle_atom_site_label_3
_geom_angle_site_symmetry_1
_geom_angle_site_symmetry_3
_geom_angle
N2 C1 C2 . . 121.4(3)
N2 C1 H1 . . 117.2(5)
C2 C1 H1 . . 121.4(5)
C4 C2 C1 . . 117.1(3)
C4 C2 H2 . . 121.1(5)
C1 C2 H2 . . 121.8(5)
N2 C3 N1 . . 125.7(2)
N2 C3 H3 . . 117.4(4)
N1 C3 H3 . . 116.9(4)
N1 C4 C2 . . 121.6(2)
N1 C4 H4 . . 117.1(4)
C2 C4 H4 . . 121.3(4)
N4 C5 Ag1 . 7_655 174.0(3)
N3 C6 Ag1 . . 172.1(2)
C6 Ag1 C5 . 7_656 159.47(18)
C6 Ag1 N2 . 4_647 105.47(13)
C5 Ag1 N2 7_656 4_647 91.16(13)
C6 Ag1 Ag1 . 2 108.60(15)
C5 Ag1 Ag1 7_656 2 69.38(13)
N2 Ag1 Ag1 4_647 2 125.10(10)
N4 Fe1 N4 5_657 . 180.0
N4 Fe1 N3 5_657 5_657 89.16(7)
N4 Fe1 N3 . 5_657 90.84(7)
N4 Fe1 N3 5_657 . 90.84(7)
N4 Fe1 N3 . . 89.16(7)
N3 Fe1 N3 5_657 . 180.0
N4 Fe1 N1 5_657 . 89.38(8)
N4 Fe1 N1 . . 90.62(8)
N3 Fe1 N1 5_657 . 87.43(9)
N3 Fe1 N1 . . 92.57(9)
N4 Fe1 N1 5_657 5_657 90.62(8)
N4 Fe1 N1 . 5_657 89.38(8)
N3 Fe1 N1 5_657 5_657 92.57(9)
N3 Fe1 N1 . 5_657 87.43(9)
N1 Fe1 N1 . 5_657 180.0
C3 N1 C4 . . 116.7(2)
C3 N1 Fe1 . . 121.16(17)
C4 N1 Fe1 . . 122.08(18)
C3 N2 C1 . . 117.5(2)
C3 N2 Ag1 . 4_657 120.06(17)
C1 N2 Ag1 . 4_657 122.2(2)
C6 N3 Fe1 . . 168.7(2)
C5 N4 Fe1 . . 174.7(2)

loop_
_geom_bond_atom_site_label_1
_geom_bond_atom_site_label_2
_geom_bond_site_symmetry_2
_geom_bond_distance
C1 N2 . 1.332(4)
C1 C2 . 1.389(4)
C1 H1 . 1.081(9)
C2 C4 . 1.384(4)
C2 H2 . 1.081(7)
C3 N2 . 1.327(4)
C3 N1 . 1.337(3)
C3 H3 . 1.082(6)
C4 N1 . 1.342(3)
C4 H4 . 1.086(6)
C5 N4 . 1.161(3)
C5 Ag1 7_655 2.090(3)
C6 N3 . 1.161(3)
C6 Ag1 . 2.075(3)
Ag1 C5 7_656 2.090(3)
Ag1 N2 4_647 2.563(3)
Ag1 Ag1 2 2.949(6)
Fe1 N4 5_657 1.9263(16)
Fe1 N4 . 1.9263(16)
Fe1 N3 5_657 1.9339(17)
Fe1 N3 . 1.9339(17)
Fe1 N1 . 1.998(2)
Fe1 N1 5_657 1.998(2)
N2 Ag1 4_657 2.563(4)
